data_4104935
loop_
_publ_author_name
'Naoki Tomimasu'
'Akira Kanaya'
'Yoshinori Takashima'
'Hiroyasu Yamaguchi'
'Akira Harada'

_publ_section_title
;
 Social Self-Sorting: Alternating Supramolecular Oligomer Consisting of
 Isomers
;
_journal_name_full 'Journal of the American Chemical Society'
_journal_page_first 12339
_journal_page_last 12343
_journal_paper_doi 10.1021/ja903988c
_journal_volume 131
_journal_year 2009
_chemical_absolute_configuration rmad
_chemical_formula_moiety 'C45 H66 O31, 12.6245(H2 O) '
_chemical_formula_sum 'C45 H91.249 O43.6245'
_chemical_formula_weight 1330.36
_space_group_IT_number 19
_symmetry_cell_setting orthorhombic
_symmetry_Int_Tables_number 19
_symmetry_space_group_name_Hall 'P 2ac 2ab'
_symmetry_space_group_name_H-M 'P 21 21 21'
_cell_angle_alpha 90.0000
_cell_angle_beta 90.0000
_cell_angle_gamma 90.0000
_cell_formula_units_Z 8
_cell_length_a 15.5665(4)
_cell_length_b 23.5385(5)
_cell_length_c 33.1929(9)
_cell_measurement_reflns_used 94551
_cell_measurement_temperature 100.1
_cell_measurement_theta_max 68.3
_cell_measurement_theta_min 3.1
_cell_volume 12162.3(5)
_computing_cell_refinement 'PROCESS-AUTO (Rigaku, 1998)'
_computing_data_collection 'PROCESS-AUTO (Rigaku, 1998)'
_computing_data_reduction 'CrystalStructure (Rigaku & RAC 2007)'
_computing_molecular_graphics 'ORTEP (Johnson, 1976)'
_computing_publication_material 'CrystalStructure (Rigaku & RAC 2007)'
_computing_structure_refinement 'SHELXL97 (Sheldrick, 1997)'
_computing_structure_solution 'SIR2002 (Burla, 2003)'
_diffrn_detector_area_resol_mean 10.00
_diffrn_measured_fraction_theta_full 0.970
_diffrn_measured_fraction_theta_max 0.970
_diffrn_measurement_device_type 'Rigaku RAXIS-RAPID'
_diffrn_measurement_method \w
_diffrn_radiation_type 'Cu K\a'
_diffrn_radiation_wavelength 1.54187
_diffrn_reflns_av_R_equivalents 0.043
_diffrn_reflns_limit_h_max 18
_diffrn_reflns_limit_h_min -18
_diffrn_reflns_limit_k_max 27
_diffrn_reflns_limit_k_min -28
_diffrn_reflns_limit_l_max 39
_diffrn_reflns_limit_l_min -34
_diffrn_reflns_number 99451
_diffrn_reflns_theta_full 68.24
_diffrn_reflns_theta_max 68.24
_exptl_absorpt_coefficient_mu 1.147
_exptl_absorpt_correction_T_max 0.842
_exptl_absorpt_correction_T_min 0.792
_exptl_absorpt_correction_type multi-scan
_exptl_absorpt_process_details
;
    Higashi, T. (1995). Program for Absorption Correction.
    Rigaku Corporation, Tokyo, Japan.
;
_exptl_crystal_colour colorless
_exptl_crystal_density_diffrn 1.453
_exptl_crystal_description block
_exptl_crystal_F_000 5681.68
_exptl_crystal_size_max 0.25
_exptl_crystal_size_mid 0.25
_exptl_crystal_size_min 0.15
_refine_diff_density_max 0.68
_refine_diff_density_min -0.38
_refine_ls_abs_structure_details 'Flack, H. D. (1983), Acta Cryst. A39, 876-881.  9404 Friedel Pairs'
_refine_ls_abs_structure_Flack 0.01(14)
_refine_ls_extinction_method none
_refine_ls_goodness_of_fit_ref 1.134
_refine_ls_hydrogen_treatment constr
_refine_ls_number_parameters 1595
_refine_ls_number_reflns 21089
_refine_ls_R_factor_gt 0.0698
_refine_ls_shift/su_max 0.0050
_refine_ls_structure_factor_coef Fsqd
_refine_ls_weighting_details 'w = 1/[\s^2^(Fo^2^)+(0.1498P)^2^+0.0000P] where P=(Fo^2^+2Fc^2^)/3'
_refine_ls_weighting_scheme calc
_refine_ls_wR_factor_ref 0.2154
_reflns_number_gt 17222
_reflns_number_total 21089
_reflns_threshold_expression F^2^>2.0\s(F^2^)
_cod_data_source_file ja903988c_si_002.cif
_cod_data_source_block '_2-CiO-a-CD-2'
_cod_original_formula_sum 'C45 H91.2490 O43.6245 '
_cod_database_code 4104935

loop_
_symmetry_equiv_pos_site_id
_symmetry_equiv_pos_as_xyz
1 +X,+Y,+Z
2 1/2+X,1/2-Y,-Z
3 -X,1/2+Y,1/2-Z
4 1/2-X,-Y,1/2+Z

loop_
_atom_site_label
_atom_site_type_symbol
_atom_site_fract_x
_atom_site_fract_y
_atom_site_fract_z
_atom_site_U_iso_or_equiv
_atom_site_adp_type
_atom_site_occupancy
_atom_site_symmetry_multiplicity
_atom_site_calc_flag
_atom_site_refinement_flags
_atom_site_disorder_assembly
_atom_site_disorder_group
O1 O 0.6625(3) 0.33139(18) 0.27044(13) 0.0717(11) Uani 1 1 d . . .
O2 O 0.61713(18) 0.35596(14) 0.33277(11) 0.0501(8) Uani 1 1 d . . .
O3 O 0.84575(16) 0.37002(12) 0.35591(10) 0.0415(7) Uani 1 1 d . . .
O4 O 0.63716(18) 0.28017(13) 0.39793(11) 0.0478(8) Uani 1 1 d . . .
O5 O 0.99738(16) 0.38321(13) 0.39500(10) 0.0421(7) Uani 1 1 d . . .
O6 O 0.77186(17) 0.31049(11) 0.45180(10) 0.0395(6) Uani 1 1 d . . .
O7 O 0.87398(17) 0.26737(12) 0.49327(10) 0.0427(7) Uani 1 1 d . . .
O8 O 0.6497(2) 0.23532(15) 0.47494(12) 0.0553(9) Uani 1 1 d . . .
O9 O 0.65168(17) 0.25950(14) 0.56092(11) 0.0500(8) Uani 1 1 d . . .
O10 O 1.0136(2) 0.3358(2) 0.51354(14) 0.0861(14) Uani 1 1 d U . .
O11 O 0.78453(16) 0.33484(12) 0.58429(9) 0.0393(6) Uani 1 1 d . . .
O12 O 0.87671(17) 0.35894(12) 0.63657(11) 0.0463(7) Uani 1 1 d . . .
O13 O 0.66280(17) 0.29839(13) 0.64016(10) 0.0461(7) Uani 1 1 d . . .
O14 O 0.6368(2) 0.40953(15) 0.67482(11) 0.0535(8) Uani 1 1 d . . .
O15 O 0.9498(2) 0.43318(16) 0.69198(15) 0.0750(12) Uani 1 1 d . . .
O16 O 0.75231(18) 0.49252(12) 0.63410(10) 0.0441(7) Uani 1 1 d . . .
O17 O 0.86142(18) 0.56110(14) 0.62736(10) 0.0468(7) Uani 1 1 d . . .
O18 O 0.64700(18) 0.57274(13) 0.66994(10) 0.0444(7) Uani 1 1 d . . .
O19 O 0.63804(18) 0.64846(12) 0.60301(10) 0.0445(7) Uani 1 1 d . . .
O21 O 0.75379(17) 0.61886(13) 0.53845(9) 0.0415(6) Uani 1 1 d . . .
O22 O 0.82724(17) 0.67506(13) 0.49278(10) 0.0424(7) Uani 1 1 d . . .
O23 O 0.60108(17) 0.67311(13) 0.52402(10) 0.0430(7) Uani 1 1 d . . .
O24 O 0.58834(17) 0.64920(14) 0.43940(10) 0.0474(7) Uani 1 1 d . . .
O25 O 0.92146(19) 0.68861(13) 0.42312(11) 0.0497(8) Uani 1 1 d . . .
O26 O 0.73928(16) 0.59505(12) 0.40739(9) 0.0389(6) Uani 1 1 d . . .
O27 O 0.82200(18) 0.58021(12) 0.35027(10) 0.0439(7) Uani 1 1 d . . .
O28 O 0.59704(19) 0.61645(15) 0.36004(10) 0.0523(8) Uani 1 1 d . . .
O29 O 0.59128(17) 0.49974(14) 0.32783(10) 0.0482(8) Uani 1 1 d . . .
O30 O 0.90526(18) 0.51229(14) 0.29345(10) 0.0469(7) Uani 1 1 d . . .
O31 O 0.73351(17) 0.43626(11) 0.36121(9) 0.0396(6) Uani 1 1 d . . .
O32 O 0.32197(19) 0.37144(16) 0.43686(10) 0.0533(8) Uani 1 1 d . . .
O33 O 0.37354(16) 0.37679(12) 0.37368(10) 0.0409(7) Uani 1 1 d . . .
O34 O 0.15421(16) 0.41039(12) 0.34246(10) 0.0421(7) Uani 1 1 d . . .
O35 O 0.34159(18) 0.29172(13) 0.31620(11) 0.0492(8) Uani 1 1 d . . .
O36 O 0.01664(17) 0.34604(13) 0.31556(10) 0.0441(7) Uani 1 1 d . . .
O37 O 0.2159(2) 0.32288(16) 0.25698(11) 0.0576(9) Uani 1 1 d . . .
O38 O 0.1031(2) 0.28112(14) 0.22164(12) 0.0591(9) Uani 1 1 d . . .
O41 O -0.0345(3) 0.35099(18) 0.19264(12) 0.0730(11) Uani 1 1 d . . .
O42 O 0.1922(3) 0.33089(15) 0.12482(12) 0.0656(10) Uani 1 1 d . . .
O43 O 0.0997(2) 0.34809(14) 0.07123(11) 0.0574(9) Uani 1 1 d . . .
O44 O 0.3215(3) 0.2980(2) 0.06958(17) 0.1000(18) Uani 1 1 d . . .
O45 O 0.3402(2) 0.4139(2) 0.03979(17) 0.0910(15) Uani 1 1 d . . .
O46 O 0.0178(2) 0.42044(17) 0.01410(12) 0.0609(9) Uani 1 1 d . . .
O47 O 0.20747(18) 0.48580(13) 0.06769(10) 0.0483(7) Uani 1 1 d . . .
O48 O 0.13020(18) 0.56997(13) 0.06303(10) 0.0439(7) Uani 1 1 d . . .
O49 O 0.3376(2) 0.5283(2) 0.02004(14) 0.0822(14) Uani 1 1 d . . .
O50 O 0.3860(2) 0.61406(17) 0.07804(12) 0.0620(10) Uani 1 1 d . . .
O51 O 0.08437(19) 0.67687(13) 0.10883(10) 0.0459(7) Uani 1 1 d . . .
O52 O 0.26816(17) 0.62005(12) 0.14519(9) 0.0379(6) Uani 1 1 d . . .
O53 O 0.21441(16) 0.69012(12) 0.18804(9) 0.0401(7) Uani 1 1 d . . .
O54 O 0.43170(17) 0.66195(13) 0.15090(9) 0.0422(7) Uani 1 1 d . . .
O55 O 0.45274(17) 0.64656(14) 0.23583(10) 0.0472(7) Uani 1 1 d . . .
O56 O 0.05689(17) 0.65719(13) 0.23406(10) 0.0467(7) Uani 1 1 d . . .
O57 O 0.30273(17) 0.61461(12) 0.27627(9) 0.0405(6) Uani 1 1 d . . .
O58 O 0.22068(16) 0.61412(12) 0.33494(10) 0.0404(7) Uani 1 1 d . . .
O59 O 0.45070(16) 0.62919(13) 0.31982(9) 0.0419(7) Uani 1 1 d . . .
O60 O 0.43668(17) 0.51960(12) 0.36309(10) 0.0434(7) Uani 1 1 d . . .
O61 O 0.11395(18) 0.56140(13) 0.39022(10) 0.0468(7) Uani 1 1 d . . .
O62 O 0.28169(16) 0.46262(12) 0.33619(9) 0.0390(6) Uani 1 1 d . . .
O63 O 0.50583(16) 0.27442(13) 0.67304(10) 0.0447(7) Uani 1 1 d . . .
O64 O 0.50098(18) 0.30238(14) 0.53903(10) 0.0496(8) Uani 1 1 d . . .
O65 O -0.0183(2) 0.49391(14) 0.43106(11) 0.0528(8) Uani 1 1 d . . .
O66 O 0.7993(2) 0.4457(2) 0.24788(12) 0.0693(10) Uani 1 1 d . . .
O67 O 0.6376(2) 0.5009(2) 0.24719(13) 0.0777(12) Uani 1 1 d . . .
O68 O -0.1205(2) 0.32146(17) 0.26113(13) 0.0668(10) Uani 1 1 d . . .
O69 O 0.47746(18) 0.25682(13) 0.36591(12) 0.0547(9) Uani 1 1 d . . .
O70 O 0.0517(2) 0.53760(15) 0.24401(14) 0.0666(11) Uani 1 1 d . . .
O71 O 0.3705(4) 0.3514(3) -0.0296(2) 0.094(2) Uani 0.756(10) 1 d P A 7
O72 O 0.2718(4) 0.4829(3) -0.0506(2) 0.090(2) Uiso 0.756(10) 1 d P A 7
O94 O 0.2700(12) 0.4119(7) -0.0518(6) 0.077(6) Uiso 0.244(10) 1 d P A 8
O73 O 0.9585(3) 0.6485(2) 0.30664(19) 0.1039(18) Uani 1 1 d . . .
O74 O 1.0528(2) 0.67130(15) 0.37166(13) 0.0665(11) Uani 1 1 d . . .
O75 O 0.7241(5) 0.1947(3) 0.0738(2) 0.1323(17) Uani 1 1 d . . .
O76 O 0.8160(3) 0.25005(15) 0.13864(13) 0.0685(11) Uani 1 1 d . . .
O77 O 0.3404(3) 0.1389(2) 0.25203(17) 0.0570(14) Uani 0.669(5) 1 d P B 3
O78 O 0.1721(3) 0.10518(19) 0.24632(16) 0.0504(13) Uiso 0.669(5) 1 d P B 3
O82 O 0.5129(6) 0.2463(4) 0.1577(3) 0.113(3) Uiso 0.669(5) 1 d P B 3
O89 O 0.5106(13) 0.2462(8) 0.2471(6) 0.227(8) Uiso 0.669(5) 1 d P B 3
O91 O 0.4668(8) 0.2404(5) 0.1815(4) 0.071(3) Uiso 0.331(5) 1 d P B 4
O92 O 0.5707(10) 0.2921(6) 0.1265(5) 0.088(4) Uiso 0.331(5) 1 d P B 4
O93 O 0.2342(8) 0.1010(5) 0.2528(4) 0.065(3) Uiso 0.331(5) 1 d P B 4
O95 O 0.4384(7) 0.2471(4) 0.2576(3) 0.056(3) Uiso 0.331(5) 1 d P B 4
O79 O 0.4158(6) 0.5322(4) 0.6856(3) 0.077(3) Uani 0.493(10) 1 d P C 5
O88 O 0.5426(5) 0.4918(3) 0.6361(3) 0.054(2) Uiso 0.493(10) 1 d P C 5
O80 O 0.5184(5) 0.4897(3) 0.6598(3) 0.054(2) Uiso 0.507(10) 1 d P C 6
O81 O 0.6866(4) 0.28435(18) 0.19184(16) 0.0969(16) Uani 1 1 d . . .
O83 O 0.4963(3) 0.2637(2) -0.01150(16) 0.0893(15) Uani 1 1 d . . .
O84 O 0.3990(3) 0.5554(2) 0.43965(14) 0.0882(14) Uani 1 1 d . . .
O85 O 0.9887(4) 0.4466(3) 0.5094(2) 0.060(2) Uiso 0.597(14) 1 d P D 9
O90 O 0.9527(7) 0.4782(4) 0.5120(3) 0.065(4) Uiso 0.403(14) 1 d P D 10
O86 O 1.1360(2) 0.3618(2) 0.43962(14) 0.0818(14) Uani 1 1 d . . .
O87 O 0.5503(5) 0.2247(3) 0.0649(2) 0.1323(17) Uani 1 1 d . . .
C1 C 0.6080(3) 0.3526(2) 0.29296(18) 0.0566(13) Uani 1 1 d . . .
C2 C 0.5282(3) 0.3817(2) 0.27959(18) 0.0574(13) Uani 1 1 d . . .
H2 H 0.4873 0.3949 0.2986 0.069 Uiso 1 1 calc R . .
C3 C 0.5156(3) 0.3888(2) 0.24028(18) 0.0560(13) Uani 1 1 d . . .
H3 H 0.5568 0.3718 0.2229 0.067 Uiso 1 1 calc R . .
C4 C 0.4451(3) 0.4200(2) 0.22041(16) 0.0472(11) Uani 1 1 d . . .
C5 C 0.4420(3) 0.4222(2) 0.17870(16) 0.0492(11) Uani 1 1 d . . .
H5 H 0.4849 0.4031 0.1635 0.059 Uiso 1 1 calc R . .
C6 C 0.3779(3) 0.4515(2) 0.15870(17) 0.0511(11) Uani 1 1 d . . .
H6 H 0.3775 0.4530 0.1301 0.061 Uiso 1 1 calc R . .
C7 C 0.3150(3) 0.4783(2) 0.18043(18) 0.0566(13) Uani 1 1 d . . .
H7 H 0.2701 0.4978 0.1669 0.068 Uiso 1 1 calc R . .
C8 C 0.3168(4) 0.4770(2) 0.2212(2) 0.0611(14) Uani 1 1 d . . .
H8 H 0.2727 0.4953 0.2361 0.073 Uiso 1 1 calc R . .
C9 C 0.3831(3) 0.4488(2) 0.24174(18) 0.0566(12) Uani 1 1 d . . .
H9 H 0.3852 0.4497 0.2703 0.068 Uiso 1 1 calc R . .
C10 C 0.7014(3) 0.33964(19) 0.34826(15) 0.0446(10) Uani 1 1 d . . .
H10 H 0.7216 0.3047 0.3340 0.053 Uiso 1 1 calc R . .
C11 C 0.6929(2) 0.32724(18) 0.39268(15) 0.0407(9) Uani 1 1 d . . .
H11 H 0.6685 0.3612 0.4067 0.049 Uiso 1 1 calc R . .
C12 C 0.7819(2) 0.31397(18) 0.40975(14) 0.0403(10) Uani 1 1 d . . .
H12 H 0.8020 0.2765 0.3991 0.048 Uiso 1 1 calc R . .
C13 C 0.8472(2) 0.36006(18) 0.39876(14) 0.0402(9) Uani 1 1 d . . .
H13 H 0.8330 0.3960 0.4133 0.048 Uiso 1 1 calc R . .
C14 C 0.9385(2) 0.34157(19) 0.40933(15) 0.0439(10) Uani 1 1 d . . .
H14A H 0.9442 0.3375 0.4389 0.053 Uiso 1 1 calc R . .
H14B H 0.9511 0.3044 0.3967 0.053 Uiso 1 1 calc R . .
C15 C 0.7649(2) 0.38775(17) 0.34106(14) 0.0381(9) Uani 1 1 d . . .
H15 H 0.7693 0.3957 0.3115 0.046 Uiso 1 1 calc R . .
C16 C 0.7982(2) 0.25944(18) 0.47098(14) 0.0407(9) Uani 1 1 d . . .
H16 H 0.8085 0.2298 0.4500 0.049 Uiso 1 1 calc R . .
C17 C 0.7258(3) 0.24002(19) 0.49823(15) 0.0437(10) Uani 1 1 d . . .
H17 H 0.7405 0.2018 0.5094 0.052 Uiso 1 1 calc R . .
C18 C 0.7139(2) 0.28155(18) 0.53318(14) 0.0412(10) Uani 1 1 d . . .
H18 H 0.6927 0.3186 0.5223 0.049 Uiso 1 1 calc R . .
C19 C 0.7988(2) 0.29133(17) 0.55506(14) 0.0376(9) Uani 1 1 d . . .
H19 H 0.8177 0.2555 0.5687 0.045 Uiso 1 1 calc R . .
C20 C 0.8665(3) 0.3106(2) 0.52515(15) 0.0434(10) Uani 1 1 d . . .
H20 H 0.8499 0.3480 0.5132 0.052 Uiso 1 1 calc R . .
C21 C 0.9555(2) 0.3141(2) 0.54266(16) 0.0516(11) Uani 1 1 d . . .
H21A H 0.9550 0.3391 0.5666 0.062 Uiso 1 1 calc R . .
H21B H 0.9744 0.2758 0.5513 0.062 Uiso 1 1 calc R . .
C22 C 0.8085(2) 0.32438(18) 0.62468(13) 0.0382(9) Uani 1 1 d . . .
H22 H 0.8253 0.2836 0.6277 0.046 Uiso 1 1 calc R . .
C23 C 0.7304(2) 0.3367(2) 0.65094(14) 0.0428(10) Uani 1 1 d . . .
H23 H 0.7461 0.3302 0.6798 0.051 Uiso 1 1 calc R . .
C24 C 0.7034(2) 0.39810(19) 0.64578(14) 0.0403(9) Uani 1 1 d . . .
H24 H 0.6794 0.4033 0.6181 0.048 Uiso 1 1 calc R . .
C25 C 0.7796(3) 0.43889(19) 0.65145(15) 0.0446(10) Uani 1 1 d . . .
H25 H 0.7900 0.4443 0.6809 0.054 Uiso 1 1 calc R . .
C26 C 0.8630(3) 0.41927(18) 0.63149(17) 0.0464(11) Uani 1 1 d . . .
H26 H 0.8607 0.4283 0.6021 0.056 Uiso 1 1 calc R . .
C27 C 0.9427(3) 0.4460(2) 0.6496(2) 0.0634(17) Uani 1 1 d . . .
H27A H 0.9942 0.4316 0.6353 0.076 Uiso 1 1 calc R . .
H27B H 0.9404 0.4877 0.6458 0.076 Uiso 1 1 calc R . .
C28 C 0.7884(3) 0.54286(18) 0.64954(15) 0.0434(10) Uani 1 1 d . . .
H28 H 0.8051 0.5367 0.6783 0.052 Uiso 1 1 calc R . .
C29 C 0.7209(3) 0.5897(2) 0.64729(14) 0.0432(10) Uani 1 1 d . . .
H29 H 0.7452 0.6249 0.6598 0.052 Uiso 1 1 calc R . .
C30 C 0.6989(2) 0.60229(17) 0.60430(14) 0.0392(9) Uani 1 1 d . . .
H30 H 0.6715 0.5678 0.5922 0.047 Uiso 1 1 calc R . .
C31 C 0.7783(3) 0.6169(2) 0.58011(14) 0.0428(10) Uani 1 1 d . . .
H31 H 0.8015 0.6546 0.5888 0.051 Uiso 1 1 calc R . .
C32 C 0.8465(3) 0.5711(2) 0.58515(15) 0.0527(12) Uani 1 1 d D . .
H32 H 0.8299 0.5354 0.5709 0.063 Uiso 0.554(11) 1 calc PR E 1
H320 H 0.8179 0.5356 0.5755 0.063 Uiso 0.446(11) 1 calc PR E 2
C33 C 0.9295(4) 0.5963(4) 0.5676(3) 0.043(2) Uiso 0.554(11) 1 d PD E 1
H33A H 0.9180 0.6105 0.5400 0.051 Uiso 0.554(11) 1 calc PR E 1
H33B H 0.9479 0.6289 0.5843 0.051 Uiso 0.554(11) 1 calc PR E 1
O20 O 0.9982(4) 0.5546(2) 0.5661(2) 0.057(2) Uiso 0.554(11) 1 d PD E 1
C330 C 0.9315(5) 0.5709(4) 0.5645(3) 0.041(3) Uiso 0.446(11) 1 d PD E 2
H33C H 0.9630 0.5350 0.5694 0.050 Uiso 0.446(11) 1 calc PR E 2
H33D H 0.9254 0.5769 0.5351 0.050 Uiso 0.446(11) 1 calc PR E 2
O200 O 0.9735(7) 0.6191(4) 0.5839(3) 0.082(4) Uiso 0.446(11) 1 d PD E 2
C34 C 0.7564(3) 0.67211(18) 0.51927(14) 0.0412(9) Uani 1 1 d . . .
H34 H 0.7618 0.7026 0.5401 0.049 Uiso 1 1 calc R . .
C35 C 0.6715(3) 0.67969(19) 0.49645(14) 0.0410(9) Uani 1 1 d . . .
H35 H 0.6697 0.7189 0.4849 0.049 Uiso 1 1 calc R . .
C36 C 0.6652(2) 0.63715(19) 0.46237(13) 0.0390(9) Uani 1 1 d . . .
H36 H 0.6605 0.5981 0.4740 0.047 Uiso 1 1 calc R . .
C37 C 0.7453(2) 0.64010(18) 0.43608(13) 0.0389(9) Uani 1 1 d . . .
H37 H 0.7484 0.6776 0.4220 0.047 Uiso 1 1 calc R . .
C38 C 0.8247(2) 0.63118(18) 0.46214(14) 0.0409(10) Uani 1 1 d . . .
H38 H 0.8198 0.5935 0.4758 0.049 Uiso 1 1 calc R . .
C39 C 0.9092(2) 0.63310(19) 0.43971(16) 0.0462(11) Uani 1 1 d . . .
H39A H 0.9569 0.6240 0.4583 0.055 Uiso 1 1 calc R . .
H39B H 0.9090 0.6045 0.4178 0.055 Uiso 1 1 calc R . .
C40 C 0.7486(3) 0.60757(19) 0.36645(14) 0.0414(9) Uani 1 1 d . . .
H40 H 0.7539 0.6496 0.3627 0.050 Uiso 1 1 calc R . .
C41 C 0.6692(3) 0.58607(19) 0.34441(15) 0.0449(10) Uani 1 1 d . . .
H41 H 0.6750 0.5936 0.3149 0.054 Uiso 1 1 calc R . .
C42 C 0.6593(2) 0.52356(18) 0.35161(14) 0.0378(9) Uani 1 1 d . . .
H42 H 0.6454 0.5175 0.3807 0.045 Uiso 1 1 calc R . .
C43 C 0.7413(2) 0.49053(17) 0.34171(13) 0.0349(8) Uani 1 1 d . . .
H43 H 0.7452 0.4848 0.3119 0.042 Uiso 1 1 calc R . .
C44 C 0.8229(2) 0.52041(18) 0.35663(14) 0.0392(9) Uani 1 1 d . . .
H44 H 0.8291 0.5131 0.3862 0.047 Uiso 1 1 calc R . .
C45 C 0.9053(2) 0.4996(2) 0.33512(15) 0.0443(10) Uani 1 1 d . . .
H45A H 0.9559 0.5177 0.3478 0.053 Uiso 1 1 calc R . .
H45B H 0.9106 0.4580 0.3387 0.053 Uiso 1 1 calc R . .
C46 C 0.3811(2) 0.38083(19) 0.41423(14) 0.0422(10) Uani 1 1 d . . .
C47 C 0.4679(2) 0.39949(19) 0.42588(14) 0.0421(10) Uani 1 1 d . . .
H47 H 0.5098 0.4053 0.4055 0.051 Uiso 1 1 calc R . .
C48 C 0.4891(2) 0.40842(18) 0.46411(15) 0.0410(10) Uani 1 1 d . . .
H48 H 0.4470 0.3995 0.4839 0.049 Uiso 1 1 calc R . .
C49 C 0.5711(2) 0.43075(18) 0.47869(14) 0.0396(9) Uani 1 1 d . . .
C50 C 0.6346(3) 0.44986(19) 0.45200(15) 0.0426(10) Uani 1 1 d . . .
H50 H 0.6246 0.4496 0.4238 0.051 Uiso 1 1 calc R . .
C51 C 0.7127(3) 0.4693(2) 0.46729(17) 0.0508(12) Uani 1 1 d . . .
H51 H 0.7561 0.4814 0.4491 0.061 Uiso 1 1 calc R . .
C52 C 0.7280(3) 0.4713(2) 0.50695(18) 0.0553(13) Uani 1 1 d . . .
H52 H 0.7822 0.4838 0.5166 0.066 Uiso 1 1 calc R . .
C53 C 0.6643(4) 0.4550(2) 0.53413(16) 0.0581(13) Uani 1 1 d . . .
H53 H 0.6741 0.4577 0.5623 0.070 Uiso 1 1 calc R . .
C54 C 0.5855(3) 0.4344(2) 0.51947(16) 0.0520(12) Uani 1 1 d . . .
H54 H 0.5420 0.4230 0.5378 0.062 Uiso 1 1 calc R . .
C55 C 0.2884(2) 0.36668(18) 0.35799(13) 0.0377(9) Uani 1 1 d . . .
H55 H 0.2589 0.3376 0.3751 0.045 Uiso 1 1 calc R . .
C56 C 0.2964(2) 0.34418(19) 0.31531(14) 0.0427(10) Uani 1 1 d . . .
H56 H 0.3293 0.3721 0.2986 0.051 Uiso 1 1 calc R . .
C57 C 0.2056(3) 0.3370(2) 0.29748(15) 0.0441(10) Uani 1 1 d . . .
H57 H 0.1751 0.3055 0.3118 0.053 Uiso 1 1 calc R . .
C58 C 0.1550(2) 0.39176(19) 0.30202(14) 0.0417(10) Uani 1 1 d . . .
H58 H 0.1824 0.4217 0.2850 0.050 Uiso 1 1 calc R . .
C59 C 0.0618(2) 0.3855(2) 0.28953(15) 0.0459(10) Uani 1 1 d . . .
H59A H 0.0332 0.4230 0.2907 0.055 Uiso 1 1 calc R . .
H59B H 0.0590 0.3717 0.2614 0.055 Uiso 1 1 calc R . .
C60 C 0.2368(2) 0.42179(18) 0.35893(15) 0.0408(10) Uani 1 1 d . . .
H60 H 0.2307 0.4352 0.3874 0.049 Uiso 1 1 calc R . .
C61 C 0.1787(3) 0.2713(2) 0.24302(18) 0.0639(15) Uani 1 1 d D . .
H61 H 0.1675 0.2451 0.2662 0.077 Uiso 0.669(5) 1 calc PR B 3
H610 H 0.1655 0.2466 0.2667 0.077 Uiso 0.331(5) 1 calc PR B 4
C62 C 0.2539(6) 0.2493(5) 0.2179(3) 0.088(4) Uiso 0.669(5) 1 d PD B 3
H62 H 0.2394 0.2090 0.2115 0.105 Uiso 0.669(5) 1 calc PR B 3
O39 O 0.3352(4) 0.2474(2) 0.2361(2) 0.0687(17) Uiso 0.669(5) 1 d PD B 3
C620 C 0.2317(9) 0.2368(5) 0.2125(3) 0.049(4) Uiso 0.331(5) 1 d PD B 4
H620 H 0.1905 0.2096 0.1997 0.058 Uiso 0.331(5) 1 calc PR B 4
O390 O 0.2930(7) 0.2026(4) 0.2332(3) 0.055(3) Uiso 0.331(5) 1 d PD B 4
C63 C 0.2603(4) 0.2787(3) 0.17817(19) 0.082(2) Uani 1 1 d D . .
H63 H 0.2927 0.3151 0.1814 0.098 Uiso 0.669(5) 1 calc PR B 3
H630 H 0.2764 0.3150 0.1919 0.098 Uiso 0.331(5) 1 calc PR B 4
O40 O 0.3048(4) 0.2423(2) 0.15001(18) 0.0597(14) Uiso 0.669(5) 1 d PD B 3
O400 O 0.3307(6) 0.2669(5) 0.1481(3) 0.050(2) Uiso 0.331(5) 1 d PD B 4
C64 C 0.1746(4) 0.2903(2) 0.15669(19) 0.0653(15) Uani 1 1 d . . .
H64 H 0.1508 0.2543 0.1452 0.078 Uiso 1 1 calc R . .
C65 C 0.1120(4) 0.3162(2) 0.18555(18) 0.0624(15) Uani 1 1 d . . .
H65 H 0.1314 0.3553 0.1932 0.075 Uiso 1 1 calc R . .
C66 C 0.0219(4) 0.3187(3) 0.1678(2) 0.0695(17) Uani 1 1 d . . .
H66A H 0.0245 0.3360 0.1406 0.083 Uiso 1 1 calc R . .
H66B H -0.0008 0.2796 0.1649 0.083 Uiso 1 1 calc R . .
C67 C 0.1729(4) 0.3177(2) 0.08450(19) 0.0675(16) Uani 1 1 d . . .
H67 H 0.1612 0.2760 0.0823 0.081 Uiso 1 1 calc R . .
C68 C 0.2511(4) 0.3324(3) 0.0586(2) 0.0737(17) Uani 1 1 d . . .
H68 H 0.2368 0.3252 0.0297 0.088 Uiso 1 1 calc R . .
C69 C 0.2686(3) 0.3953(3) 0.0642(2) 0.0677(16) Uani 1 1 d . . .
H69 H 0.2827 0.4023 0.0932 0.081 Uiso 1 1 calc R . .
C70 C 0.1888(3) 0.4300(2) 0.05315(18) 0.0527(12) Uani 1 1 d . . .
H70 H 0.1799 0.4304 0.0233 0.063 Uiso 1 1 calc R . .
C71 C 0.1093(3) 0.40938(19) 0.07442(17) 0.0482(11) Uani 1 1 d . . .
H71 H 0.1127 0.4202 0.1035 0.058 Uiso 1 1 calc R . .
C72 C 0.0266(3) 0.4350(2) 0.05580(19) 0.0590(14) Uani 1 1 d . . .
H72A H -0.0240 0.4209 0.0708 0.071 Uiso 1 1 calc R . .
H72B H 0.0282 0.4769 0.0585 0.071 Uiso 1 1 calc R . .
C73 C 0.1909(3) 0.5342(2) 0.04428(16) 0.0473(11) Uani 1 1 d . . .
H73 H 0.1697 0.5226 0.0170 0.057 Uiso 1 1 calc R . .
C74 C 0.2781(3) 0.5652(2) 0.04038(16) 0.0550(12) Uani 1 1 d . . .
H74 H 0.2701 0.6006 0.0241 0.066 Uiso 1 1 calc R . .
C75 C 0.3101(2) 0.5810(2) 0.08194(15) 0.0457(11) Uani 1 1 d . . .
H75 H 0.3238 0.5455 0.0972 0.055 Uiso 1 1 calc R . .
C76 C 0.2400(2) 0.61382(18) 0.10437(14) 0.0415(9) Uani 1 1 d . . .
H76 H 0.2335 0.6523 0.0920 0.050 Uiso 1 1 calc R . .
C77 C 0.1535(2) 0.58352(19) 0.10367(13) 0.0387(9) Uani 1 1 d . . .
H77 H 0.1588 0.5473 0.1192 0.046 Uiso 1 1 calc R . .
C78 C 0.0820(3) 0.61883(18) 0.12222(15) 0.0428(10) Uani 1 1 d . . .
H78A H 0.0258 0.6020 0.1150 0.051 Uiso 1 1 calc R . .
H78B H 0.0873 0.6178 0.1519 0.051 Uiso 1 1 calc R . .
C79 C 0.2791(3) 0.67570(17) 0.15961(14) 0.0404(9) Uani 1 1 d . . .
H79 H 0.2761 0.7027 0.1364 0.048 Uiso 1 1 calc R . .
C80 C 0.3691(2) 0.67974(18) 0.17913(14) 0.0392(9) Uani 1 1 d . . .
H80 H 0.3807 0.7199 0.1872 0.047 Uiso 1 1 calc R . .
C81 C 0.3719(2) 0.64167(18) 0.21623(13) 0.0384(9) Uani 1 1 d . . .
H81 H 0.3643 0.6014 0.2074 0.046 Uiso 1 1 calc R . .
C82 C 0.2994(2) 0.65662(18) 0.24500(13) 0.0375(9) Uani 1 1 d . . .
H82 H 0.3088 0.6953 0.2566 0.045 Uiso 1 1 calc R . .
C83 C 0.2129(2) 0.65418(18) 0.22320(13) 0.0378(9) Uani 1 1 d . . .
H83 H 0.2015 0.6141 0.2147 0.045 Uiso 1 1 calc R . .
C84 C 0.1399(2) 0.67441(19) 0.24935(14) 0.0417(10) Uani 1 1 d . . .
H84A H 0.1474 0.6590 0.2769 0.050 Uiso 1 1 calc R . .
H84B H 0.1417 0.7164 0.2511 0.050 Uiso 1 1 calc R . .
C85 C 0.2972(2) 0.63326(18) 0.31689(13) 0.0371(9) Uani 1 1 d . . .
H85 H 0.2995 0.6757 0.3178 0.045 Uiso 1 1 calc R . .
C86 C 0.3744(2) 0.60863(18) 0.33913(14) 0.0396(9) Uani 1 1 d . . .
H86 H 0.3735 0.6220 0.3677 0.048 Uiso 1 1 calc R . .
C87 C 0.3710(2) 0.54319(19) 0.33840(15) 0.0408(10) Uani 1 1 d . . .
H87 H 0.3823 0.5308 0.3101 0.049 Uiso 1 1 calc R . .
C88 C 0.2820(2) 0.52069(17) 0.35028(14) 0.0371(9) Uani 1 1 d . . .
H88 H 0.2760 0.5213 0.3803 0.045 Uiso 1 1 calc R . .
C89 C 0.2081(2) 0.55377(18) 0.33117(15) 0.0417(10) Uani 1 1 d . . .
H89 H 0.2055 0.5440 0.3019 0.050 Uiso 1 1 calc R . .
C90 C 0.1207(2) 0.54276(19) 0.34960(14) 0.0409(9) Uani 1 1 d . . .
H90A H 0.0764 0.5624 0.3333 0.049 Uiso 1 1 calc R . .
H90B H 0.1086 0.5015 0.3485 0.049 Uiso 1 1 calc R . .

loop_
_atom_site_aniso_label
_atom_site_aniso_U_11
_atom_site_aniso_U_22
_atom_site_aniso_U_33
_atom_site_aniso_U_23
_atom_site_aniso_U_13
_atom_site_aniso_U_12
O1 0.070(2) 0.083(2) 0.063(3) -0.013(2) -0.024(2) 0.017(2)
O2 0.0311(14) 0.0646(19) 0.055(2) 0.0044(15) -0.0131(14) -0.0059(13)
O3 0.0253(12) 0.0532(15) 0.046(2) 0.0005(13) -0.0002(12) 0.0010(11)
O4 0.0274(13) 0.0547(17) 0.061(2) -0.0006(14) -0.0066(13) -0.0111(12)
O5 0.0242(12) 0.0550(16) 0.0473(19) 0.0019(13) -0.0009(12) -0.0052(11)
O6 0.0293(13) 0.0450(14) 0.0441(19) 0.0004(12) -0.0020(12) 0.0018(11)
O7 0.0282(13) 0.0551(16) 0.0447(19) -0.0037(13) 0.0024(12) 0.0062(12)
O8 0.0365(16) 0.066(2) 0.064(2) -0.0069(16) -0.0009(15) -0.0152(14)
O9 0.0233(13) 0.0677(19) 0.059(2) -0.0021(15) 0.0089(13) -0.0090(13)
O10 0.0242(15) 0.159(4) 0.075(3) 0.043(3) -0.0022(16) -0.018(2)
O11 0.0228(12) 0.0471(15) 0.0481(19) -0.0041(12) 0.0009(12) 0.0030(11)
O12 0.0248(13) 0.0476(16) 0.066(2) -0.0066(14) -0.0079(13) 0.0037(11)
O13 0.0222(13) 0.0623(17) 0.054(2) -0.0031(14) 0.0019(13) -0.0043(12)
O14 0.0394(16) 0.072(2) 0.050(2) -0.0028(16) 0.0110(14) 0.0111(14)
O15 0.066(2) 0.065(2) 0.094(3) -0.020(2) -0.044(2) 0.0119(18)
O16 0.0327(14) 0.0493(16) 0.050(2) -0.0055(13) -0.0082(13) 0.0068(12)
O17 0.0271(13) 0.076(2) 0.0370(19) 0.0010(14) -0.0029(12) 0.0007(13)
O18 0.0367(15) 0.0567(17) 0.0398(19) 0.0007(13) -0.0001(13) 0.0000(12)
O19 0.0331(14) 0.0510(16) 0.050(2) -0.0019(13) -0.0005(13) 0.0070(12)
O21 0.0334(14) 0.0551(16) 0.0361(18) 0.0009(12) -0.0048(12) -0.0044(12)
O22 0.0289(13) 0.0570(16) 0.041(2) -0.0067(13) 0.0008(12) -0.0076(12)
O23 0.0279(13) 0.0599(17) 0.0411(19) -0.0007(13) 0.0064(12) 0.0007(12)
O24 0.0255(13) 0.079(2) 0.0382(19) -0.0002(15) -0.0049(12) 0.0071(13)
O25 0.0362(15) 0.0546(17) 0.058(2) 0.0026(15) 0.0080(14) -0.0072(13)
O26 0.0267(13) 0.0510(15) 0.0391(18) -0.0033(12) -0.0010(11) -0.0002(11)
O27 0.0297(13) 0.0505(16) 0.051(2) -0.0059(13) 0.0105(13) -0.0024(11)
O28 0.0361(15) 0.074(2) 0.047(2) -0.0128(15) -0.0090(14) 0.0184(14)
O29 0.0226(13) 0.072(2) 0.050(2) -0.0119(15) -0.0051(12) 0.0018(12)
O30 0.0315(14) 0.0661(19) 0.043(2) 0.0046(14) 0.0090(13) 0.0026(13)
O31 0.0267(13) 0.0463(15) 0.0458(19) 0.0016(12) 0.0044(12) -0.0002(11)
O32 0.0329(15) 0.082(2) 0.045(2) 0.0010(16) -0.0017(14) -0.0089(14)
O33 0.0233(12) 0.0565(16) 0.0428(19) -0.0024(13) -0.0066(12) -0.0006(11)
O34 0.0235(12) 0.0556(16) 0.047(2) 0.0050(13) -0.0055(12) -0.0007(11)
O35 0.0323(14) 0.0524(16) 0.063(2) -0.0097(14) -0.0023(14) 0.0033(12)
O36 0.0277(13) 0.0570(17) 0.048(2) 0.0038(14) -0.0009(12) -0.0068(12)
O37 0.0413(17) 0.088(2) 0.044(2) -0.0102(17) -0.0085(15) -0.0106(16)
O38 0.062(2) 0.0520(18) 0.063(2) -0.0045(15) -0.0331(18) 0.0009(15)
O41 0.068(2) 0.094(3) 0.057(3) -0.003(2) -0.019(2) 0.031(2)
O42 0.077(3) 0.060(2) 0.059(3) -0.0110(17) -0.027(2) 0.0121(18)
O43 0.060(2) 0.0580(19) 0.054(2) -0.0014(15) -0.0174(17) -0.0056(15)
O44 0.094(3) 0.100(3) 0.106(4) -0.043(3) -0.033(3) 0.053(3)
O45 0.0395(19) 0.116(4) 0.117(4) -0.036(3) 0.021(2) 0.001(2)
O46 0.0477(18) 0.081(2) 0.054(2) 0.0118(18) -0.0142(17) -0.0157(17)
O47 0.0293(14) 0.0623(18) 0.053(2) -0.0056(15) -0.0008(13) -0.0014(13)
O48 0.0311(14) 0.0567(16) 0.044(2) -0.0020(13) 0.0000(13) -0.0043(12)
O49 0.0419(19) 0.138(4) 0.067(3) -0.043(3) 0.0221(18) -0.021(2)
O50 0.0325(15) 0.094(3) 0.060(2) -0.0082(19) 0.0133(15) -0.0249(16)
O51 0.0358(14) 0.0536(16) 0.048(2) 0.0050(14) -0.0036(13) -0.0012(12)
O52 0.0314(13) 0.0477(15) 0.0346(17) 0.0002(11) -0.0012(11) -0.0026(11)
O53 0.0233(12) 0.0515(15) 0.0456(19) 0.0044(12) -0.0011(12) 0.0057(11)
O54 0.0279(13) 0.0537(16) 0.0448(19) 0.0020(13) 0.0005(12) 0.0002(11)
O55 0.0236(13) 0.076(2) 0.0423(19) 0.0018(15) -0.0031(12) 0.0023(13)
O56 0.0238(13) 0.0602(18) 0.056(2) 0.0063(15) -0.0029(12) 0.0030(12)
O57 0.0291(13) 0.0530(16) 0.0393(19) 0.0018(12) 0.0001(12) 0.0055(11)
O58 0.0187(11) 0.0532(15) 0.0493(19) -0.0012(13) 0.0007(11) 0.0028(11)
O59 0.0216(12) 0.0605(17) 0.0435(19) 0.0059(13) -0.0033(11) -0.0037(11)
O60 0.0215(12) 0.0540(16) 0.055(2) 0.0045(14) -0.0049(12) 0.0004(11)
O61 0.0340(14) 0.0589(18) 0.048(2) 0.0006(14) 0.0077(13) -0.0015(12)
O62 0.0271(12) 0.0474(15) 0.0423(19) 0.0010(12) 0.0012(12) -0.0017(11)
O63 0.0221(12) 0.0610(17) 0.051(2) -0.0010(14) 0.0053(12) 0.0027(12)
O64 0.0290(14) 0.0698(19) 0.050(2) -0.0088(15) -0.0002(13) -0.0060(13)
O65 0.0424(16) 0.068(2) 0.048(2) -0.0007(15) -0.0014(14) 0.0047(14)
O66 0.054(2) 0.117(3) 0.037(2) -0.0053(19) 0.0022(17) -0.012(2)
O67 0.0389(18) 0.135(4) 0.059(3) -0.005(2) 0.0018(17) -0.010(2)
O68 0.055(2) 0.075(2) 0.070(3) -0.0091(19) -0.0187(19) 0.0054(17)
O69 0.0260(14) 0.0519(17) 0.086(3) -0.0003(16) -0.0090(15) -0.0011(12)
O70 0.0410(17) 0.062(2) 0.097(3) 0.0061(19) 0.0177(19) 0.0005(15)
O71 0.083(4) 0.084(4) 0.115(6) -0.004(3) 0.017(4) 0.010(3)
O73 0.045(2) 0.123(4) 0.143(5) -0.023(3) 0.026(3) -0.005(2)
O74 0.059(2) 0.0563(19) 0.084(3) -0.0033(18) 0.039(2) -0.0002(16)
O75 0.145(4) 0.151(4) 0.101(3) 0.031(3) -0.025(3) -0.042(3)
O76 0.075(2) 0.0548(19) 0.076(3) 0.0026(17) 0.027(2) 0.0052(17)
O77 0.045(3) 0.070(3) 0.056(4) 0.000(2) -0.005(2) 0.002(2)
O79 0.079(6) 0.081(6) 0.072(7) 0.011(4) 0.020(5) 0.031(4)
O81 0.134(4) 0.067(2) 0.090(4) 0.003(2) 0.048(3) 0.004(3)
O83 0.074(3) 0.097(3) 0.097(4) 0.000(3) 0.010(2) -0.042(2)
O84 0.070(3) 0.135(4) 0.060(3) -0.002(3) -0.010(2) -0.010(3)
O86 0.0258(15) 0.139(4) 0.081(3) 0.044(3) -0.0036(17) 0.0001(19)
O87 0.145(4) 0.151(4) 0.101(3) 0.031(3) -0.025(3) -0.042(3)
C1 0.052(3) 0.065(3) 0.053(4) 0.005(2) -0.015(2) -0.011(2)
C2 0.044(2) 0.070(3) 0.057(4) 0.004(2) -0.016(2) -0.010(2)
C3 0.044(2) 0.060(3) 0.065(4) -0.001(2) -0.016(2) -0.008(2)
C4 0.036(2) 0.055(2) 0.050(3) 0.001(2) -0.0054(19) -0.0043(18)
C5 0.034(2) 0.065(3) 0.048(3) 0.003(2) -0.0032(19) -0.0023(19)
C6 0.041(2) 0.066(3) 0.046(3) 0.001(2) -0.009(2) -0.005(2)
C7 0.052(3) 0.063(3) 0.055(4) 0.012(2) -0.003(2) 0.000(2)
C8 0.055(3) 0.059(3) 0.069(4) -0.001(2) 0.013(3) 0.006(2)
C9 0.061(3) 0.055(3) 0.053(3) 0.001(2) -0.003(2) -0.005(2)
C10 0.0279(19) 0.052(2) 0.054(3) 0.000(2) -0.0112(18) -0.0043(17)
C11 0.0246(18) 0.046(2) 0.052(3) -0.0011(18) -0.0044(17) -0.0067(15)
C12 0.0261(19) 0.046(2) 0.049(3) -0.0031(17) -0.0037(17) -0.0021(15)
C13 0.0264(18) 0.051(2) 0.044(3) -0.0006(18) -0.0020(17) -0.0018(16)
C14 0.0213(18) 0.053(2) 0.058(3) 0.003(2) 0.0000(17) -0.0045(16)
C15 0.0253(17) 0.049(2) 0.040(3) 0.0004(17) -0.0021(16) -0.0018(15)
C16 0.0281(18) 0.049(2) 0.045(3) -0.0021(18) -0.0045(17) 0.0023(16)
C17 0.0304(19) 0.050(2) 0.051(3) -0.0009(19) 0.0020(18) -0.0047(16)
C18 0.0232(17) 0.050(2) 0.051(3) -0.0009(18) 0.0017(17) -0.0037(16)
C19 0.0236(17) 0.045(2) 0.044(3) -0.0074(17) 0.0029(16) 0.0004(15)
C20 0.0239(18) 0.057(2) 0.049(3) -0.0048(19) -0.0012(17) -0.0017(16)
C21 0.0157(17) 0.084(3) 0.055(3) 0.009(2) -0.0005(17) -0.0054(17)
C22 0.0219(17) 0.053(2) 0.040(3) -0.0037(17) -0.0014(16) -0.0040(15)
C23 0.0257(18) 0.062(3) 0.040(3) -0.0049(19) -0.0031(17) -0.0019(17)
C24 0.0224(17) 0.060(2) 0.038(3) 0.0003(18) 0.0000(16) 0.0077(16)
C25 0.032(2) 0.054(2) 0.048(3) -0.0102(19) -0.0096(19) 0.0093(17)
C26 0.0255(19) 0.047(2) 0.067(3) -0.006(2) 0.0024(19) 0.0051(16)
C27 0.028(2) 0.046(2) 0.116(5) -0.017(3) -0.024(3) 0.0051(18)
C28 0.039(2) 0.051(2) 0.041(3) -0.0048(18) -0.0056(19) 0.0019(18)
C29 0.0294(19) 0.060(2) 0.040(3) -0.0035(19) 0.0043(17) 0.0025(17)
C30 0.0300(18) 0.047(2) 0.041(3) 0.0012(17) 0.0000(17) 0.0036(16)
C31 0.0324(19) 0.061(2) 0.035(3) 0.0035(19) -0.0025(17) -0.0043(18)
C32 0.036(2) 0.089(3) 0.033(3) 0.001(2) -0.0053(19) 0.011(2)
C34 0.0330(19) 0.050(2) 0.040(3) -0.0027(18) 0.0030(18) -0.0046(17)
C35 0.0271(18) 0.055(2) 0.041(3) 0.0011(18) 0.0043(17) -0.0022(16)
C36 0.0246(17) 0.058(2) 0.035(3) -0.0008(18) -0.0025(16) -0.0007(16)
C37 0.0277(18) 0.051(2) 0.038(3) -0.0069(17) -0.0011(17) -0.0044(16)
C38 0.0290(19) 0.051(2) 0.043(3) -0.0039(18) -0.0004(17) -0.0063(16)
C39 0.0246(18) 0.056(2) 0.058(3) -0.005(2) 0.0026(19) -0.0060(17)
C40 0.035(2) 0.053(2) 0.035(3) 0.0029(18) 0.0041(17) 0.0023(17)
C41 0.037(2) 0.056(2) 0.041(3) -0.0010(19) -0.0030(19) 0.0114(18)
C42 0.0158(16) 0.060(2) 0.037(3) -0.0046(18) -0.0012(15) 0.0013(15)
C43 0.0245(17) 0.048(2) 0.032(2) -0.0003(16) -0.0001(15) 0.0027(15)
C44 0.0183(16) 0.057(2) 0.043(3) 0.0010(18) 0.0008(16) -0.0068(15)
C45 0.0163(16) 0.062(3) 0.054(3) -0.001(2) 0.0018(16) 0.0006(16)
C46 0.0271(19) 0.057(2) 0.043(3) -0.0006(19) -0.0037(18) 0.0038(17)
C47 0.0284(19) 0.057(2) 0.041(3) 0.0034(19) -0.0002(17) 0.0049(17)
C48 0.0261(18) 0.050(2) 0.047(3) 0.0021(18) -0.0003(17) 0.0003(16)
C49 0.0276(18) 0.054(2) 0.037(3) -0.0004(18) -0.0029(17) -0.0015(16)
C50 0.0291(19) 0.060(2) 0.039(3) -0.0035(19) -0.0010(17) -0.0035(17)
C51 0.033(2) 0.065(3) 0.055(3) -0.011(2) 0.003(2) -0.0084(19)
C52 0.042(2) 0.061(3) 0.063(4) 0.003(2) -0.016(2) -0.010(2)
C53 0.062(3) 0.077(3) 0.035(3) 0.006(2) -0.017(2) -0.025(3)
C54 0.046(2) 0.071(3) 0.039(3) 0.003(2) -0.004(2) -0.016(2)
C55 0.0200(16) 0.053(2) 0.040(3) -0.0021(17) -0.0084(16) -0.0014(15)
C56 0.0260(18) 0.059(2) 0.043(3) -0.0034(19) -0.0058(17) 0.0022(17)
C57 0.0281(19) 0.063(3) 0.042(3) 0.000(2) -0.0058(17) -0.0077(17)
C58 0.0258(18) 0.060(2) 0.040(3) 0.0089(19) -0.0042(16) -0.0042(16)
C59 0.0270(19) 0.059(3) 0.051(3) 0.006(2) -0.0055(18) -0.0012(17)
C60 0.0204(16) 0.052(2) 0.050(3) 0.0009(18) -0.0051(17) 0.0003(15)
C61 0.061(3) 0.069(3) 0.062(4) -0.009(3) -0.027(3) 0.021(3)
C63 0.073(4) 0.114(5) 0.058(4) -0.018(3) -0.014(3) 0.043(4)
C64 0.080(4) 0.056(3) 0.060(4) -0.001(2) -0.020(3) 0.010(3)
C65 0.073(3) 0.050(3) 0.064(4) -0.011(2) -0.034(3) 0.013(2)
C66 0.072(4) 0.071(3) 0.065(4) -0.021(3) -0.033(3) 0.023(3)
C67 0.081(4) 0.058(3) 0.064(4) -0.019(3) -0.025(3) 0.016(3)
C68 0.061(3) 0.078(4) 0.081(5) -0.024(3) -0.011(3) 0.022(3)
C69 0.038(2) 0.078(3) 0.086(5) -0.024(3) -0.006(3) 0.015(2)
C70 0.039(2) 0.062(3) 0.057(3) -0.012(2) 0.000(2) 0.005(2)
C71 0.040(2) 0.052(2) 0.052(3) 0.002(2) -0.007(2) -0.0006(18)
C72 0.031(2) 0.068(3) 0.079(4) 0.012(3) -0.011(2) -0.010(2)
C73 0.032(2) 0.062(3) 0.049(3) -0.004(2) 0.0050(19) -0.0059(18)
C74 0.031(2) 0.086(3) 0.048(3) -0.010(2) 0.010(2) -0.017(2)
C75 0.0246(18) 0.072(3) 0.040(3) -0.008(2) 0.0104(17) -0.0118(18)
C76 0.0310(19) 0.049(2) 0.044(3) 0.0031(18) 0.0018(18) -0.0035(16)
C77 0.0266(18) 0.058(2) 0.032(3) 0.0009(17) -0.0016(16) 0.0000(16)
C78 0.0282(18) 0.051(2) 0.049(3) 0.0017(18) -0.0017(17) -0.0032(16)
C79 0.0313(19) 0.042(2) 0.047(3) 0.0009(17) -0.0018(18) -0.0022(16)
C80 0.0225(17) 0.048(2) 0.047(3) 0.0011(18) -0.0003(17) 0.0013(15)
C81 0.0264(18) 0.050(2) 0.039(3) 0.0019(17) 0.0016(16) 0.0006(15)
C82 0.0260(18) 0.049(2) 0.037(3) 0.0049(17) -0.0041(16) 0.0037(15)
C83 0.0262(18) 0.052(2) 0.035(3) 0.0041(17) -0.0025(16) -0.0021(16)
C84 0.0263(18) 0.055(2) 0.043(3) -0.0021(19) -0.0038(17) 0.0068(16)
C85 0.0266(17) 0.054(2) 0.031(2) 0.0020(17) 0.0015(15) 0.0013(16)
C86 0.0140(15) 0.056(2) 0.049(3) 0.0032(19) 0.0016(16) -0.0017(15)
C87 0.0153(16) 0.061(2) 0.046(3) -0.0019(19) -0.0019(16) 0.0019(16)
C88 0.0238(17) 0.048(2) 0.040(3) -0.0020(17) 0.0024(16) 0.0007(15)
C89 0.0261(18) 0.053(2) 0.046(3) -0.0007(19) 0.0015(17) 0.0038(16)
C90 0.0210(17) 0.060(2) 0.042(3) 0.0038(19) 0.0000(16) 0.0008(16)

loop_
_atom_type_symbol
_atom_type_description
_atom_type_scat_dispersion_real
_atom_type_scat_dispersion_imag
_atom_type_scat_source
C C 0.018 0.009
;
International Tables for Crystallography
(1992, Vol. C, Tables 4.2.6.8 and 6.1.1.4)
;
H H 0.000 0.000
;
International Tables for Crystallography
(1992, Vol. C, Table 6.1.1.4)
;
O O 0.049 0.032
;
International Tables for Crystallography
(1992, Vol. C, Tables 4.2.6.8 and 6.1.1.4)
;

loop_
_geom_angle_atom_site_label_1
_geom_angle_atom_site_label_2
_geom_angle_atom_site_label_3
_geom_angle
C1 O2 C10 115.4(4)
C15 O3 C13 114.0(3)
C12 O6 C16 117.5(3)
C16 O7 C20 113.8(3)
C22 O11 C19 118.6(3)
C22 O12 C26 115.3(3)
C28 O16 C25 118.1(3)
C28 O17 C32 115.2(3)
C34 O21 C31 117.2(3)
C34 O22 C38 112.4(3)
C40 O26 C37 119.0(3)
C40 O27 C44 113.6(3)
C15 O31 C43 118.5(3)
C46 O33 C55 116.7(3)
C58 O34 C60 114.6(3)
C57 O37 C61 118.1(4)
C61 O38 C65 115.6(4)
C67 O42 C64 120.5(4)
C67 O43 C71 113.3(4)
C73 O47 C70 121.4(4)
C73 O48 C77 112.3(3)
C79 O52 C76 117.1(3)
C79 O53 C83 114.1(3)
C85 O57 C82 118.1(3)
C85 O58 C89 113.2(3)
C60 O62 C88 118.3(3)
O1 C1 O2 123.5(5)
O1 C1 C2 125.4(5)
O2 C1 C2 110.9(5)
C3 C2 C1 118.3(5)
C2 C3 C4 127.7(5)
C9 C4 C5 118.1(5)
C9 C4 C3 122.5(5)
C5 C4 C3 119.4(5)
C6 C5 C4 121.5(5)
C7 C6 C5 119.5(5)
C8 C7 C6 120.1(5)
C7 C8 C9 120.8(5)
C4 C9 C8 119.9(5)
O2 C10 C11 108.5(4)
O2 C10 C15 109.4(3)
C11 C10 C15 110.7(4)
O4 C11 C10 108.9(3)
O4 C11 C12 110.5(3)
C10 C11 C12 108.8(3)
O6 C12 C11 106.2(3)
O6 C12 C13 110.6(3)
C11 C12 C13 111.6(3)
O3 C13 C14 106.8(3)
O3 C13 C12 109.9(3)
C14 C13 C12 111.2(3)
O5 C14 C13 109.0(3)
O31 C15 O3 112.5(3)
O31 C15 C10 107.6(3)
O3 C15 C10 107.7(3)
O7 C16 O6 111.5(3)
O7 C16 C17 110.5(4)
O6 C16 C17 107.9(3)
O8 C17 C16 108.6(4)
O8 C17 C18 111.2(3)
C16 C17 C18 110.5(3)
O9 C18 C19 109.5(4)
O9 C18 C17 109.8(3)
C19 C18 C17 110.6(3)
O11 C19 C20 109.8(3)
O11 C19 C18 107.3(3)
C20 C19 C18 109.6(4)
O7 C20 C21 104.0(4)
O7 C20 C19 108.6(3)
C21 C20 C19 113.8(4)
O10 C21 C20 110.1(4)
O12 C22 O11 111.6(3)
O12 C22 C23 109.5(3)
O11 C22 C23 107.4(3)
O13 C23 C24 111.7(3)
O13 C23 C22 108.9(3)
C24 C23 C22 109.8(4)
O14 C24 C23 107.6(4)
O14 C24 C25 110.9(4)
C23 C24 C25 111.6(3)
O16 C25 C26 109.8(4)
O16 C25 C24 105.6(3)
C26 C25 C24 114.4(3)
O12 C26 C27 103.9(3)
O12 C26 C25 111.8(4)
C27 C26 C25 113.5(4)
O15 C27 C26 111.2(5)
O16 C28 O17 112.6(4)
O16 C28 C29 108.4(3)
O17 C28 C29 107.9(4)
O18 C29 C30 111.8(3)
O18 C29 C28 109.0(4)
C30 C29 C28 110.3(4)
O19 C30 C29 109.1(3)
O19 C30 C31 110.4(3)
C29 C30 C31 111.3(3)
O21 C31 C30 107.5(3)
O21 C31 C32 108.3(4)
C30 C31 C32 110.5(4)
O17 C32 C330 107.8(5)
O17 C32 C31 109.6(4)
C330 C32 C31 124.9(6)
O17 C32 C33 107.3(5)
C330 C32 C33 23.1(4)
C31 C32 C33 105.8(5)
O20 C33 C32 111.8(6)
O200 C330 C32 101.0(7)
O21 C34 O22 110.4(3)
O21 C34 C35 107.6(3)
O22 C34 C35 111.1(3)
O23 C35 C36 110.8(3)
O23 C35 C34 109.3(3)
C36 C35 C34 110.4(3)
O24 C36 C35 108.5(3)
O24 C36 C37 111.5(3)
C35 C36 C37 110.2(3)
O26 C37 C38 109.3(3)
O26 C37 C36 107.1(3)
C38 C37 C36 109.4(3)
O22 C38 C39 107.5(3)
O22 C38 C37 108.8(3)
C39 C38 C37 115.0(4)
O25 C39 C38 109.4(3)
O26 C40 O27 110.9(3)
O26 C40 C41 108.2(3)
O27 C40 C41 108.7(3)
O28 C41 C42 110.6(4)
O28 C41 C40 107.3(4)
C42 C41 C40 109.5(4)
O29 C42 C41 111.8(4)
O29 C42 C43 107.4(3)
C41 C42 C43 112.2(3)
O31 C43 C42 106.5(3)
O31 C43 C44 109.4(3)
C42 C43 C44 112.9(3)
O27 C44 C43 113.4(3)
O27 C44 C45 104.6(3)
C43 C44 C45 113.1(4)
O30 C45 C44 112.6(3)
O32 C46 O33 122.6(4)
O32 C46 C47 126.2(4)
O33 C46 C47 111.2(4)
C48 C47 C46 121.7(4)
C47 C48 C49 126.1(4)
C54 C49 C50 119.2(4)
C54 C49 C48 119.4(4)
C50 C49 C48 121.5(4)
C51 C50 C49 119.4(5)
C52 C51 C50 121.6(5)
C51 C52 C53 120.0(4)
C52 C53 C54 119.4(5)
C49 C54 C53 120.3(5)
O33 C55 C56 108.6(3)
O33 C55 C60 109.6(3)
C56 C55 C60 111.0(4)
O35 C56 C55 108.9(4)
O35 C56 C57 111.5(4)
C55 C56 C57 108.8(3)
O37 C57 C58 110.9(4)
O37 C57 C56 106.9(3)
C58 C57 C56 110.1(3)
O34 C58 C59 106.3(4)
O34 C58 C57 111.3(3)
C59 C58 C57 112.7(4)
O36 C59 C58 111.3(4)
O62 C60 O34 111.8(3)
O62 C60 C55 107.9(3)
O34 C60 C55 107.9(3)
O38 C61 O37 111.5(4)
O38 C61 C62 115.2(6)
O37 C61 C62 98.9(7)
O38 C61 C620 101.8(7)
O37 C61 C620 116.6(7)
C62 C61 C620 18.4(6)
O39 C62 C63 109.6(7)
O39 C62 C61 118.0(8)
C63 C62 C61 112.1(6)
O390 C620 C61 109.8(9)
O390 C620 C63 121.0(10)
C61 C620 C63 107.3(7)
O40 C63 C62 109.1(6)
O40 C63 O400 27.7(4)
C62 C63 O400 123.2(6)
O40 C63 C64 102.8(5)
C62 C63 C64 115.7(6)
O400 C63 C64 110.9(6)
O40 C63 C620 103.3(6)
C62 C63 C620 18.2(6)
O400 C63 C620 124.7(7)
C64 C63 C620 101.6(7)
O42 C64 C65 108.7(4)
O42 C64 C63 106.9(5)
C65 C64 C63 109.9(5)
O38 C65 C64 110.9(4)
O38 C65 C66 104.6(5)
C64 C65 C66 111.5(5)
O41 C66 C65 111.4(4)
O42 C67 O43 110.8(4)
O42 C67 C68 108.3(5)
O43 C67 C68 110.6(5)
O44 C68 C69 112.9(5)
O44 C68 C67 110.1(6)
C69 C68 C67 107.2(5)
O45 C69 C68 111.5(5)
O45 C69 C70 109.3(5)
C68 C69 C70 110.2(4)
O47 C70 C71 107.7(4)
O47 C70 C69 104.2(4)
C71 C70 C69 112.5(5)
O43 C71 C70 111.7(4)
O43 C71 C72 105.8(4)
C70 C71 C72 111.7(4)
O46 C72 C71 111.8(5)
O47 C73 O48 111.4(4)
O47 C73 C74 105.5(4)
O48 C73 C74 110.0(4)
O49 C74 C75 111.4(4)
O49 C74 C73 108.6(4)
C75 C74 C73 109.2(4)
O50 C75 C74 109.0(4)
O50 C75 C76 111.2(4)
C74 C75 C76 109.4(4)
O52 C76 C77 109.5(3)
O52 C76 C75 107.1(3)
C77 C76 C75 112.7(3)
O48 C77 C78 108.5(3)
O48 C77 C76 110.0(3)
C78 C77 C76 112.6(4)
O51 C78 C77 112.1(4)
O52 C79 O53 111.3(3)
O52 C79 C80 108.1(3)
O53 C79 C80 110.4(3)
O54 C80 C81 109.9(3)
O54 C80 C79 109.2(3)
C81 C80 C79 109.2(3)
O55 C81 C82 110.5(3)
O55 C81 C80 110.4(3)
C82 C81 C80 110.5(3)
O57 C82 C81 105.6(3)
O57 C82 C83 110.4(3)
C81 C82 C83 110.3(3)
O53 C83 C84 107.0(3)
O53 C83 C82 110.3(3)
C84 C83 C82 112.3(4)
O56 C84 C83 112.5(4)
O58 C85 O57 110.9(3)
O58 C85 C86 109.8(3)
O57 C85 C86 107.1(3)
O59 C86 C85 107.9(3)
O59 C86 C87 111.0(3)
C85 C86 C87 110.2(3)
O60 C87 C88 111.5(4)
O60 C87 C86 110.9(3)
C88 C87 C86 111.8(3)
O62 C88 C89 110.2(3)
O62 C88 C87 104.3(3)
C89 C88 C87 113.4(3)
O58 C89 C90 104.8(3)
O58 C89 C88 111.4(3)
C90 C89 C88 115.0(4)
O61 C90 C89 113.3(4)

loop_
_geom_bond_atom_site_label_1
_geom_bond_atom_site_label_2
_geom_bond_distance
O1 C1 1.235(7)
O2 C1 1.331(7)
O2 C10 1.460(5)
O3 C15 1.414(5)
O3 C13 1.442(6)
O4 C11 1.418(5)
O5 C14 1.424(5)
O6 C12 1.407(6)
O6 C16 1.420(5)
O7 C16 1.405(5)
O7 C20 1.472(5)
O8 C17 1.420(5)
O9 C18 1.433(5)
O10 C21 1.420(6)
O11 C22 1.413(5)
O11 C19 1.428(5)
O12 C22 1.394(5)
O12 C26 1.446(5)
O13 C23 1.431(5)
O14 C24 1.440(5)
O15 C27 1.444(8)
O16 C28 1.408(5)
O16 C25 1.451(5)
O17 C28 1.421(5)
O17 C32 1.440(6)
O18 C29 1.431(5)
O19 C30 1.442(5)
O21 C34 1.407(5)
O21 C31 1.435(5)
O22 C34 1.412(5)
O22 C38 1.450(5)
O23 C35 1.437(5)
O24 C36 1.447(5)
O25 C39 1.431(6)
O26 C40 1.398(5)
O26 C37 1.428(5)
O27 C40 1.417(5)
O27 C44 1.423(5)
O28 C41 1.429(5)
O29 C42 1.435(5)
O30 C45 1.415(6)
O31 C15 1.411(5)
O31 C43 1.437(5)
O32 C46 1.208(5)
O33 C46 1.354(5)
O33 C55 1.444(4)
O34 C58 1.412(6)
O34 C60 1.422(4)
O35 C56 1.421(5)
O36 C59 1.450(5)
O37 C57 1.394(6)
O37 C61 1.423(7)
O38 C61 1.393(6)
O38 C65 1.462(7)
O41 C66 1.424(7)
O42 C67 1.406(7)
O42 C64 1.451(7)
O43 C67 1.416(6)
O43 C71 1.454(6)
O44 C68 1.409(7)
O45 C69 1.446(7)
O46 C72 1.433(7)
O47 C73 1.403(6)
O47 C70 1.430(6)
O48 C73 1.410(5)
O48 C77 1.433(5)
O49 C74 1.439(6)
O50 C75 1.420(5)
O51 C78 1.437(5)
O52 C79 1.405(5)
O52 C76 1.432(6)
O53 C79 1.422(5)
O53 C83 1.442(5)
O54 C80 1.415(5)
O55 C81 1.421(5)
O56 C84 1.446(5)
O57 C85 1.421(5)
O57 C82 1.434(5)
O58 C85 1.408(5)
O58 C89 1.440(5)
O59 C86 1.434(4)
O60 C87 1.423(5)
O61 C90 1.422(6)
O62 C60 1.408(5)
O62 C88 1.445(5)
C1 C2 1.487(7)
C2 C3 1.330(8)
C3 C4 1.475(6)
C4 C9 1.376(7)
C4 C5 1.387(7)
C5 C6 1.383(7)
C6 C7 1.370(7)
C7 C8 1.354(8)
C8 C9 1.402(8)
C10 C11 1.509(7)
C10 C15 1.523(6)
C11 C12 1.529(5)
C12 C13 1.531(6)
C13 C14 1.526(5)
C16 C17 1.515(6)
C17 C18 1.528(6)
C18 C19 1.526(5)
C19 C20 1.517(6)
C20 C21 1.505(5)
C22 C23 1.524(6)
C23 C24 1.515(6)
C24 C25 1.538(6)
C25 C26 1.530(6)
C26 C27 1.515(6)
C28 C29 1.526(6)
C29 C30 1.497(6)
C30 C31 1.514(6)
C31 C32 1.523(6)
C32 C330 1.491(9)
C32 C33 1.536(8)
C33 O20 1.453(8)
C330 O200 1.460(9)
C34 C35 1.534(6)
C35 C36 1.514(6)
C36 C37 1.524(6)
C37 C38 1.523(6)
C38 C39 1.512(6)
C40 C41 1.523(6)
C41 C42 1.499(6)
C42 C43 1.530(5)
C43 C44 1.534(5)
C44 C45 1.547(5)
C46 C47 1.472(6)
C47 C48 1.328(7)
C48 C49 1.463(5)
C49 C54 1.375(7)
C49 C50 1.402(6)
C50 C51 1.394(6)
C51 C52 1.339(8)
C52 C53 1.394(8)
C53 C54 1.406(7)
C55 C56 1.518(6)
C55 C60 1.526(6)
C56 C57 1.541(5)
C57 C58 1.519(6)
C58 C59 1.517(5)
C61 C62 1.526(8)
C61 C620 1.538(9)
C62 O39 1.401(11)
C62 C63 1.494(8)
C620 O390 1.425(12)
C620 C63 1.572(9)
C63 O40 1.446(8)
C63 O400 1.508(9)
C63 C64 1.537(8)
C64 C65 1.496(9)
C65 C66 1.522(7)
C67 C68 1.530(9)
C68 C69 1.516(8)
C69 C70 1.532(7)
C70 C71 1.504(7)
C71 C72 1.551(6)
C73 C74 1.547(6)
C74 C75 1.513(7)
C75 C76 1.530(6)
C76 C77 1.524(5)
C77 C78 1.520(6)
C79 C80 1.546(5)
C80 C81 1.524(6)
C81 C82 1.520(6)
C82 C83 1.530(5)
C83 C84 1.508(6)
C85 C86 1.525(5)
C86 C87 1.541(6)
C87 C88 1.534(5)
C88 C89 1.528(6)
C89 C90 1.514(5)
